data_1503943
loop_
_publ_author_name
'Picon, Sylvain'
'Tran, Huu Dau Elise'
'Martin, Marie-Th\'er\`ese'
'Retailleau, Pascal'
'Zaparucha, Anne'
'Al-Mourabit, Ali'

_publ_section_title
;
 Biomimetically inspired short access to the 2-aminoimidazole-fused
 tetracyclic core of (+/-)-dibromoagelaspongin.
;
_journal_issue 12
_journal_name_full 'Organic letters'
_journal_page_first 2523
_journal_page_last 2526
_journal_paper_doi 10.1021/ol900745c
_journal_volume 11
_journal_year 2009
_chemical_formula_moiety 'C10 H15 N5 O3'
_chemical_formula_sum 'C10 H15 N5 O3'
_chemical_formula_weight 253.27
_chemical_name_systematic
; 
 N-((4E,5Z)-5-amino-4,5-bis(hydroxyimino)pentyl)
-3H-pyrrole-5-carboxamide 
;
_space_group_IT_number 61
_symmetry_cell_setting orthorhombic
_symmetry_space_group_name_Hall '-P 2ac 2ab'
_symmetry_space_group_name_H-M 'P b c a'
_atom_sites_solution_hydrogens difmap
_atom_sites_solution_primary direct
_atom_sites_solution_secondary difmap
_audit_creation_method SHELXL-97
_cell_angle_alpha 90.00
_cell_angle_beta 90.00
_cell_angle_gamma 90.00
_cell_formula_units_Z 8
_cell_length_a 6.936(2)
_cell_length_b 17.283(4)
_cell_length_c 20.657(5)
_cell_measurement_reflns_used 2650
_cell_measurement_temperature 293(2)
_cell_measurement_theta_max 25.35
_cell_measurement_theta_min 0.41
_cell_volume 2476.3(11)
_computing_cell_refinement 'DENZO (Otwinowski & Minor, 1997) COLLECT (Nonius B.V., 1999)'
_computing_data_collection 'DENZO (Otwinowski & Minor, 1997) COLLECT (Nonius B.V., 1999)'
_computing_data_reduction 'SCALEPACK (Otwinowski & Minor, 1997)'
_computing_molecular_graphics 'PLATON (Spek, 1980-2004)'
_computing_publication_material 'SHELXL-97 (Sheldrick, 1997)'
_computing_structure_refinement 'SHELXL-97 (Sheldrick, 1997)'
_computing_structure_solution 'SHELXS-97 (Sheldrick, 1990)'
_diffrn_ambient_temperature 293(2)
_diffrn_detector_area_resol_mean 9
_diffrn_measured_fraction_theta_full 0.995
_diffrn_measured_fraction_theta_max 0.995
_diffrn_measurement_device_type 'Nonius kappa-CCD diffractometer'
_diffrn_measurement_method 'phi and omega scans'
_diffrn_radiation_monochromator graphite
_diffrn_radiation_source 'fine-focus sealed tube'
_diffrn_radiation_type MoK\a
_diffrn_radiation_wavelength 0.71069
_diffrn_reflns_av_R_equivalents 0.0212
_diffrn_reflns_av_sigmaI/netI 0.0298
_diffrn_reflns_limit_h_max 8
_diffrn_reflns_limit_h_min -8
_diffrn_reflns_limit_k_max 20
_diffrn_reflns_limit_k_min -20
_diffrn_reflns_limit_l_max 24
_diffrn_reflns_limit_l_min -24
_diffrn_reflns_number 20318
_diffrn_reflns_theta_full 25.46
_diffrn_reflns_theta_max 25.46
_diffrn_reflns_theta_min 2.55
_diffrn_standards_number 0
_exptl_absorpt_coefficient_mu 0.103
_exptl_absorpt_correction_T_max 0.99
_exptl_absorpt_correction_T_min 0.95
_exptl_absorpt_correction_type multi-scan
_exptl_absorpt_process_details 'Scalepack (Otwinowski & Minor, 1997)'
_exptl_crystal_colour colourless
_exptl_crystal_density_diffrn 1.359
_exptl_crystal_density_method 'not measured'
_exptl_crystal_description 'parallelepipedic prism'
_exptl_crystal_F_000 1072
_exptl_crystal_size_max 0.55
_exptl_crystal_size_mid 0.26
_exptl_crystal_size_min 0.12
_refine_diff_density_max 0.115
_refine_diff_density_min -0.193
_refine_diff_density_rms 0.035
_refine_ls_extinction_method none
_refine_ls_goodness_of_fit_ref 1.031
_refine_ls_hydrogen_treatment constr
_refine_ls_matrix_type full
_refine_ls_number_parameters 165
_refine_ls_number_reflns 2293
_refine_ls_number_restraints 0
_refine_ls_restrained_S_all 1.031
_refine_ls_R_factor_all 0.0662
_refine_ls_R_factor_gt 0.0428
_refine_ls_shift/su_max 0.001
_refine_ls_shift/su_mean 0.000
_refine_ls_structure_factor_coef Fsqd
_refine_ls_weighting_details 'calc w=1/[\s^2^(Fo^2^)+(0.0637P)^2^+0.4753P] where P=(Fo^2^+2Fc^2^)/3'
_refine_ls_weighting_scheme calc
_refine_ls_wR_factor_gt 0.1085
_refine_ls_wR_factor_ref 0.1213
_reflns_number_gt 1655
_reflns_number_total 2293
_reflns_threshold_expression >2sigma(I)
_cod_data_source_file ol900745c_si_002.cif
_cod_data_source_block compound_27_CCDC_708232
_cod_original_sg_symbol_H-M 'P bca'
_cod_database_code 1503943

loop_
_symmetry_equiv_pos_as_xyz
'x, y, z'
'-x+1/2, -y, z+1/2'
'x+1/2, -y+1/2, -z'
'-x, y+1/2, -z+1/2'
'-x, -y, -z'
'x-1/2, y, -z-1/2'
'-x-1/2, y-1/2, z'
'x, -y-1/2, z-1/2'

loop_
_atom_site_label
_atom_site_type_symbol
_atom_site_fract_x
_atom_site_fract_y
_atom_site_fract_z
_atom_site_U_iso_or_equiv
_atom_site_adp_type
_atom_site_occupancy
_atom_site_symmetry_multiplicity
_atom_site_calc_flag
_atom_site_refinement_flags
O1' O 0.83661(17) 0.31791(7) 0.65193(7) 0.0554(4) Uani 1 1 d .
N4 N 0.3792(2) 0.66347(8) 0.65474(8) 0.0477(4) Uani 1 1 d .
N1 N 0.5252(2) 0.35239(9) 0.65046(9) 0.0561(5) Uani 1 1 d .
H1 H 0.4093 0.3402 0.6396 0.067 Uiso 1 1 calc R
N6' N 0.7433(2) 0.18110(8) 0.58169(8) 0.0509(4) Uani 1 1 d .
H6' H 0.8537 0.1759 0.6001 0.061 Uiso 1 1 calc R
C5 C 0.2480(2) 0.53871(10) 0.64159(8) 0.0443(4) Uani 1 1 d .
O1 O 0.12233(19) 0.42142(8) 0.62926(8) 0.0652(4) Uani 1 1 d .
H1O H 0.0243 0.3965 0.6368 0.078 Uiso 1 1 calc R
O2 O 0.35260(18) 0.73534(7) 0.68700(7) 0.0615(4) Uani 1 1 d .
H2O H 0.4440 0.7639 0.6792 0.074 Uiso 1 1 calc R
C2' C 0.6190(2) 0.24146(10) 0.59071(9) 0.0454(4) Uani 1 1 d .
C3' C 0.4605(3) 0.22826(12) 0.55237(10) 0.0566(5) Uani 1 1 d .
H3' H 0.3527 0.2600 0.5488 0.068 Uiso 1 1 calc R
C4' C 0.4906(3) 0.15874(12) 0.51987(10) 0.0632(6) Uani 1 1 d .
H4' H 0.4071 0.1356 0.4905 0.076 Uiso 1 1 calc R
C5' C 0.6645(3) 0.13103(12) 0.53909(10) 0.0590(5) Uani 1 1 d .
H5' H 0.7202 0.0850 0.5252 0.071 Uiso 1 1 calc R
C6 C 0.2409(2) 0.61723(10) 0.66990(8) 0.0436(4) Uani 1 1 d .
N2 N 0.1047(2) 0.49552(9) 0.65618(8) 0.0513(4) Uani 1 1 d .
C1' C 0.6673(2) 0.30562(10) 0.63316(9) 0.0452(4) Uani 1 1 d .
C4 C 0.4189(2) 0.51542(11) 0.60173(10) 0.0531(5) Uani 1 1 d .
H4A H 0.4554 0.5581 0.5738 0.064 Uiso 1 1 calc R
H4B H 0.3838 0.4720 0.5744 0.064 Uiso 1 1 calc R
N3 N 0.0969(2) 0.63408(10) 0.71121(9) 0.0662(5) Uani 1 1 d .
H3C H 0.0928 0.6786 0.7297 0.079 Uiso 1 1 calc .
H3D H 0.0090 0.6003 0.7191 0.079 Uiso 1 1 calc .
C2 C 0.5555(3) 0.42306(12) 0.68679(10) 0.0613(6) Uani 1 1 d .
H2A H 0.6650 0.4161 0.7154 0.074 Uiso 1 1 calc R
H2B H 0.4431 0.4329 0.7134 0.074 Uiso 1 1 calc R
C3 C 0.5916(3) 0.49266(12) 0.64385(11) 0.0602(6) Uani 1 1 d .
H3A H 0.7006 0.4816 0.6159 0.072 Uiso 1 1 calc R
H3B H 0.6263 0.5364 0.6709 0.072 Uiso 1 1 calc R

loop_
_atom_site_aniso_label
_atom_site_aniso_U_11
_atom_site_aniso_U_22
_atom_site_aniso_U_33
_atom_site_aniso_U_23
_atom_site_aniso_U_13
_atom_site_aniso_U_12
O1' 0.0362(7) 0.0396(7) 0.0904(10) -0.0060(7) 0.0029(6) -0.0008(5)
N4 0.0412(8) 0.0364(9) 0.0654(10) -0.0022(7) -0.0004(7) 0.0020(6)
N1 0.0358(8) 0.0479(10) 0.0846(12) -0.0105(9) -0.0006(7) 0.0039(7)
N6' 0.0468(8) 0.0426(9) 0.0634(10) -0.0046(8) -0.0025(7) 0.0027(7)
C5 0.0340(9) 0.0412(10) 0.0575(11) 0.0034(9) -0.0043(8) -0.0007(7)
O1 0.0479(8) 0.0449(8) 0.1028(12) -0.0073(7) 0.0014(7) -0.0132(6)
O2 0.0579(8) 0.0357(7) 0.0909(10) -0.0103(7) 0.0099(7) -0.0003(6)
C2' 0.0419(9) 0.0368(10) 0.0574(11) 0.0067(8) 0.0043(8) -0.0015(8)
C3' 0.0539(11) 0.0529(12) 0.0631(12) 0.0075(10) -0.0048(9) 0.0045(9)
C4' 0.0696(13) 0.0612(14) 0.0587(13) -0.0016(11) -0.0135(10) -0.0049(10)
C5' 0.0677(13) 0.0482(12) 0.0612(12) -0.0078(10) -0.0031(10) 0.0016(10)
C6 0.0359(9) 0.0405(10) 0.0543(10) 0.0058(8) -0.0002(8) 0.0039(7)
N2 0.0385(8) 0.0415(9) 0.0738(11) 0.0036(8) -0.0034(7) -0.0018(7)
C1' 0.0375(10) 0.0357(10) 0.0623(11) 0.0066(8) 0.0079(8) -0.0004(7)
C4 0.0471(10) 0.0463(11) 0.0659(12) -0.0125(9) 0.0064(9) -0.0087(8)
N3 0.0656(11) 0.0502(10) 0.0828(12) 0.0008(9) 0.0288(9) 0.0018(8)
C2 0.0480(11) 0.0634(14) 0.0724(15) -0.0189(11) -0.0037(10) 0.0137(9)
C3 0.0379(10) 0.0489(12) 0.0937(16) -0.0236(11) 0.0030(9) 0.0016(8)

loop_
_atom_type_symbol
_atom_type_description
_atom_type_scat_dispersion_real
_atom_type_scat_dispersion_imag
_atom_type_scat_source
C C 0.0033 0.0016 'International Tables Vol C Tables 4.2.6.8 and 6.1.1.4'
H H 0.0000 0.0000 'International Tables Vol C Tables 4.2.6.8 and 6.1.1.4'
N N 0.0061 0.0033 'International Tables Vol C Tables 4.2.6.8 and 6.1.1.4'
O O 0.0106 0.0060 'International Tables Vol C Tables 4.2.6.8 and 6.1.1.4'

loop_
_geom_angle_atom_site_label_1
_geom_angle_atom_site_label_2
_geom_angle_atom_site_label_3
_geom_angle
C6 N4 O2 109.37(14)
C1' N1 C2 123.10(15)
C1' N1 H1 118.5
C2 N1 H1 118.5
C5' N6' C2' 108.83(16)
C5' N6' H6' 125.6
C2' N6' H6' 125.6
N2 C5 C6 114.63(15)
N2 C5 C4 125.97(17)
C6 C5 C4 119.35(15)
N2 O1 H1O 109.5
N4 O2 H2O 109.5
N6' C2' C3' 107.43(17)
N6' C2' C1' 121.31(16)
C3' C2' C1' 131.23(17)
C2' C3' C4' 107.52(17)
C2' C3' H3' 126.2
C4' C3' H3' 126.2
C5' C4' C3' 107.28(18)
C5' C4' H4' 126.4
C3' C4' H4' 126.4
N6' C5' C4' 108.93(18)
N6' C5' H5' 125.5
C4' C5' H5' 125.5
N4 C6 N3 124.95(17)
N4 C6 C5 116.68(15)
N3 C6 C5 118.31(16)
C5 N2 O1 111.85(15)
O1' C1' N1 120.68(17)
O1' C1' C2' 122.11(15)
N1 C1' C2' 117.19(16)
C5 C4 C3 112.05(16)
C5 C4 H4A 109.2
C3 C4 H4A 109.2
C5 C4 H4B 109.2
C3 C4 H4B 109.2
H4A C4 H4B 107.9
C6 N3 H3C 120.0
C6 N3 H3D 120.0
H3C N3 H3D 120.0
N1 C2 C3 112.95(17)
N1 C2 H2A 109.0
C3 C2 H2A 109.0
N1 C2 H2B 109.0
C3 C2 H2B 109.0
H2A C2 H2B 107.8
C2 C3 C4 114.02(15)
C2 C3 H3A 108.7
C4 C3 H3A 108.7
C2 C3 H3B 108.7
C4 C3 H3B 108.7
H3A C3 H3B 107.6

loop_
_geom_bond_atom_site_label_1
_geom_bond_atom_site_label_2
_geom_bond_distance
O1' C1' 1.255(2)
N4 C6 1.287(2)
N4 O2 1.4217(19)
N1 C1' 1.324(2)
N1 C2 1.449(2)
N1 H1 0.8600
N6' C5' 1.350(2)
N6' C2' 1.366(2)
N6' H6' 0.8600
C5 N2 1.279(2)
C5 C6 1.478(3)
C5 C4 1.499(2)
O1 N2 1.401(2)
O1 H1O 0.8200
O2 H2O 0.8200
C2' C3' 1.374(3)
C2' C1' 1.453(3)
C3' C4' 1.392(3)
C3' H3' 0.9300
C4' C5' 1.357(3)
C4' H4' 0.9300
C5' H5' 0.9300
C6 N3 1.346(2)
C4 C3 1.532(3)
C4 H4A 0.9700
C4 H4B 0.9700
N3 H3C 0.8600
N3 H3D 0.8600
C2 C3 1.515(3)
C2 H2A 0.9700
C2 H2B 0.9700
C3 H3A 0.9700
C3 H3B 0.9700

loop_
_geom_torsion_atom_site_label_1
_geom_torsion_atom_site_label_2
_geom_torsion_atom_site_label_3
_geom_torsion_atom_site_label_4
_geom_torsion
C5' N6' C2' C3' -0.4(2)
C5' N6' C2' C1' -178.59(16)
N6' C2' C3' C4' 0.0(2)
C1' C2' C3' C4' 178.01(18)
C2' C3' C4' C5' 0.3(2)
C2' N6' C5' C4' 0.6(2)
C3' C4' C5' N6' -0.5(2)
O2 N4 C6 N3 -1.6(2)
O2 N4 C6 C5 -178.71(14)
N2 C5 C6 N4 -177.82(16)
C4 C5 C6 N4 4.5(2)
N2 C5 C6 N3 4.9(2)
C4 C5 C6 N3 -172.85(16)
C6 C5 N2 O1 -178.52(14)
C4 C5 N2 O1 -1.0(3)
C2 N1 C1' O1' 5.3(3)
C2 N1 C1' C2' -173.25(17)
N6' C2' C1' O1' 16.1(3)
C3' C2' C1' O1' -161.67(19)
N6' C2' C1' N1 -165.41(17)
C3' C2' C1' N1 16.8(3)
N2 C5 C4 C3 -97.9(2)
C6 C5 C4 C3 79.5(2)
C1' N1 C2 C3 89.3(2)
N1 C2 C3 C4 65.4(2)
C5 C4 C3 C2 62.4(2)
